data_7020045
loop_
_publ_author_name
'Williams, Edward R.'
'Morris, Samuel A.'
'Weller, Mark T.'

_publ_section_title
;
 Copper(ii) fluorophosphates.
;
_journal_issue 35
_journal_name_full 'Dalton transactions (Cambridge, England : 2003)'
_journal_page_first 10845
_journal_page_last 10853
_journal_paper_doi 10.1039/c2dt31131c
_journal_volume 41
_journal_year 2012
_chemical_formula_sum 'C6 H16 Cu3 F4 N2 O12 P4'
_chemical_formula_weight 672.68
_space_group_IT_number 2
_symmetry_cell_setting triclinic
_symmetry_space_group_name_Hall '-P 1'
_symmetry_space_group_name_H-M 'P -1'
_atom_sites_solution_hydrogens geom
_atom_sites_solution_primary direct
_atom_sites_solution_secondary difmap
_audit_creation_method SHELXL-97
_audit_update_record
;
2012-05-11 # Formatted by publCIF
;
_cell_angle_alpha 90.428(2)
_cell_angle_beta 94.283(2)
_cell_angle_gamma 99.977(2)
_cell_formula_units_Z 2
_cell_length_a 5.7913(2)
_cell_length_b 9.6085(3)
_cell_length_c 16.3303(5)
_cell_measurement_reflns_used 11458
_cell_measurement_temperature 120(2)
_cell_measurement_theta_max 27.48
_cell_measurement_theta_min 2.91
_cell_volume 892.28(5)
_computing_cell_refinement 'DENZO (Otwinowski & Minor, 1997) & COLLECT (Hooft, R.W.W., 1998)'
_computing_data_collection 'COLLECT (Hooft, R.W.W., 1998)'
_computing_data_reduction 'DENZO (Otwinowski & Minor, 1997) & COLLECT (Hooft, R.W.W., 1998)'
_computing_structure_refinement 'SHELXL-97 (Sheldrick, 2008)'
_diffrn_ambient_temperature 120(2)
_diffrn_detector_area_resol_mean '4096x4096pixels / 62x62mm'
_diffrn_measured_fraction_theta_full 0.958
_diffrn_measured_fraction_theta_max 0.958
_diffrn_measurement_device_type 'Bruker-Nonius APEX II CCD camera on \k-goniostat'
_diffrn_measurement_method '\f & \w scans'
_diffrn_radiation_monochromator '10cm confocal mirrors'
_diffrn_radiation_source 'Bruker-Nonius FR591 rotating anode'
_diffrn_radiation_type MoK\a
_diffrn_radiation_wavelength 0.71073
_diffrn_reflns_av_R_equivalents 0.0977
_diffrn_reflns_av_sigmaI/netI 0.0975
_diffrn_reflns_limit_h_max 7
_diffrn_reflns_limit_h_min -7
_diffrn_reflns_limit_k_max 12
_diffrn_reflns_limit_k_min -12
_diffrn_reflns_limit_l_max 21
_diffrn_reflns_limit_l_min -19
_diffrn_reflns_number 15742
_diffrn_reflns_theta_full 27.95
_diffrn_reflns_theta_max 27.95
_diffrn_reflns_theta_min 3.27
_exptl_absorpt_coefficient_mu 4.011
_exptl_absorpt_correction_T_max 0.8246
_exptl_absorpt_correction_T_min 0.6898
_exptl_absorpt_correction_type multi-scan
_exptl_absorpt_process_details 'SADABS 2007/2 (Sheldrick, G.M., 2007)'
_exptl_crystal_colour blue
_exptl_crystal_density_diffrn 2.601
_exptl_crystal_density_method 'not measured'
_exptl_crystal_description plate
_exptl_crystal_F_000 690
_exptl_crystal_size_max 0.10
_exptl_crystal_size_mid 0.10
_exptl_crystal_size_min 0.05
_refine_diff_density_max 1.274
_refine_diff_density_min -1.284
_refine_diff_density_rms 0.284
_refine_ls_extinction_method none
_refine_ls_goodness_of_fit_ref 1.104
_refine_ls_matrix_type full
_refine_ls_number_parameters 232
_refine_ls_number_reflns 4108
_refine_ls_number_restraints 0
_refine_ls_restrained_S_all 1.104
_refine_ls_R_factor_all 0.1200
_refine_ls_R_factor_gt 0.0719
_refine_ls_shift/su_max 0.000
_refine_ls_shift/su_mean 0.000
_refine_ls_structure_factor_coef Fsqd
_refine_ls_weighting_details 'calc w=1/[\s^2^(Fo^2^)+(0.0000P)^2^+19.9405P] where P=(Fo^2^+2Fc^2^)/3'
_refine_ls_weighting_scheme calc
_refine_ls_wR_factor_gt 0.1381
_refine_ls_wR_factor_ref 0.1589
_reflns_number_gt 2960
_reflns_number_total 4108
_reflns_threshold_expression >2\s(I)
_cod_data_source_file c2dt31131c.txt
_cod_data_source_block test1
_cod_original_sg_symbol_H-M P-1
_cod_database_code 7020045

loop_
_symmetry_equiv_pos_as_xyz
'x, y, z'
'-x, -y, -z'

loop_
_atom_site_label
_atom_site_type_symbol
_atom_site_fract_x
_atom_site_fract_y
_atom_site_fract_z
_atom_site_U_iso_or_equiv
_atom_site_adp_type
_atom_site_occupancy
_atom_site_symmetry_multiplicity
_atom_site_calc_flag
_atom_site_refinement_flags
F1 F 0.5802(9) 0.6673(5) 0.2684(3) 0.0162(11) Uani 1 1 d .
F2 F 0.6579(9) 0.6996(5) 0.5689(3) 0.0163(11) Uani 1 1 d .
F3 F 1.1319(9) 0.7224(5) 0.1095(3) 0.0149(10) Uani 1 1 d .
O4 O 0.7648(10) 0.8736(6) 0.4663(3) 0.0095(11) Uani 1 1 d .
O5 O 1.1660(10) 0.9753(6) 0.1473(3) 0.0131(12) Uani 1 1 d .
F6 F 0.8421(9) 1.3701(5) 0.2268(3) 0.0187(11) Uani 1 1 d .
O7 O 0.8872(10) 0.8632(6) 0.0298(3) 0.0101(11) Uani 1 1 d .
O8 O 0.6142(10) 0.8390(6) 0.1601(3) 0.0133(12) Uani 1 1 d .
O9 O 0.6074(10) 1.1325(6) 0.4622(3) 0.0108(12) Uani 1 1 d .
O10 O 1.0927(11) 1.1934(6) 0.2413(3) 0.0149(13) Uani 1 1 d .
O11 O 1.2045(11) 1.0538(6) 0.3849(3) 0.0138(13) Uani 1 1 d .
O12 O 0.6757(10) 1.1019(6) -0.0173(4) 0.0139(12) Uani 1 1 d .
O13 O 0.8270(10) 0.8955(6) 0.3005(3) 0.0130(12) Uani 1 1 d .
O14 O 0.3877(10) 0.8669(6) 0.2863(3) 0.0123(12) Uani 1 1 d .
O15 O 0.7040(12) 1.1610(7) 0.3059(4) 0.0220(15) Uani 1 1 d .
O16 O 0.7095(11) 1.1508(6) 0.1518(4) 0.0172(13) Uani 1 1 d .
N2 N 0.6616(12) 0.7086(7) 0.8972(4) 0.0127(14) Uiso 1 1 d .
H2A H 0.7634 0.7442 0.8614 0.019 Uiso 1 1 calc R
H2B H 0.7161 0.7403 0.9476 0.019 Uiso 1 1 calc R
H2C H 0.5239 0.7353 0.8845 0.019 Uiso 1 1 calc R
N1 N 0.1128(12) 0.7256(7) 0.4048(4) 0.0102(13) Uiso 1 1 d .
H1A H 0.1940 0.7679 0.3650 0.015 Uiso 1 1 calc R
H1B H 0.1933 0.7476 0.4531 0.015 Uiso 1 1 calc R
H1C H -0.0252 0.7545 0.4046 0.015 Uiso 1 1 calc R
C1 C 0.0734(16) 0.5698(9) 0.3910(5) 0.0158(18) Uiso 1 1 d .
H6A H 0.2241 0.5389 0.3905 0.019 Uiso 1 1 calc R
H6B H -0.0111 0.5464 0.3378 0.019 Uiso 1 1 calc R
C2 C -0.0664(15) 0.4917(9) 0.4574(5) 0.0146(17) Uiso 1 1 d .
H7A H -0.1049 0.3921 0.4424 0.017 Uiso 1 1 calc R
H7B H -0.2128 0.5271 0.4598 0.017 Uiso 1 1 calc R
C4 C 0.6300(16) 0.5493(9) 0.8943(5) 0.0173(18) Uiso 1 1 d .
H4A H 0.7805 0.5204 0.9076 0.021 Uiso 1 1 calc R
H4B H 0.5738 0.5150 0.8391 0.021 Uiso 1 1 calc R
C3 C 0.4550(16) 0.4838(10) 0.9548(5) 0.0188(19) Uiso 1 1 d .
H3A H 0.4217 0.3822 0.9457 0.023 Uiso 1 1 calc R
H3B H 0.3089 0.5192 0.9439 0.023 Uiso 1 1 calc R
Cu1 Cu 0.74986(18) 1.02212(11) 0.38684(6) 0.0109(2) Uani 1 1 d .
Cu2 Cu 0.67995(18) 0.98236(11) 0.07917(6) 0.0110(2) Uani 1 1 d .
Cu3 Cu 1.20818(18) 1.01799(11) 0.26454(6) 0.0105(2) Uani 1 1 d .
P4 P 0.6027(4) 0.8280(2) 0.25091(12) 0.0093(4) Uani 1 1 d .
P5 P 0.6526(4) 0.8573(2) 0.54702(12) 0.0103(4) Uani 1 1 d .
P6 P 0.8371(4) 1.2064(2) 0.23220(13) 0.0111(4) Uani 1 1 d .
P7 P 1.1261(4) 0.8735(2) 0.07595(12) 0.0093(4) Uani 1 1 d .

loop_
_atom_site_aniso_label
_atom_site_aniso_U_11
_atom_site_aniso_U_22
_atom_site_aniso_U_33
_atom_site_aniso_U_23
_atom_site_aniso_U_13
_atom_site_aniso_U_12
F1 0.019(3) 0.009(2) 0.021(3) 0.0038(19) 0.004(2) 0.002(2)
F2 0.023(3) 0.009(2) 0.018(3) 0.0036(19) 0.001(2) 0.005(2)
F3 0.019(3) 0.010(2) 0.016(2) 0.0023(19) 0.001(2) 0.004(2)
O4 0.011(3) 0.011(3) 0.007(3) 0.000(2) 0.000(2) 0.004(2)
O5 0.014(3) 0.017(3) 0.009(3) -0.001(2) -0.002(2) 0.004(2)
F6 0.028(3) 0.008(2) 0.018(3) -0.0011(19) -0.005(2) 0.000(2)
O7 0.009(3) 0.017(3) 0.004(3) -0.001(2) -0.002(2) 0.003(2)
O8 0.011(3) 0.019(3) 0.009(3) 0.000(2) -0.001(2) 0.002(2)
O9 0.010(3) 0.014(3) 0.006(3) 0.001(2) -0.001(2) -0.002(2)
O10 0.021(3) 0.012(3) 0.011(3) 0.000(2) -0.004(2) 0.002(2)
O11 0.022(3) 0.012(3) 0.005(3) 0.002(2) -0.004(2) -0.003(2)
O12 0.006(3) 0.022(3) 0.014(3) 0.007(2) 0.001(2) 0.004(2)
O13 0.013(3) 0.019(3) 0.006(3) 0.000(2) 0.000(2) 0.002(2)
O14 0.011(3) 0.015(3) 0.012(3) 0.006(2) 0.004(2) 0.003(2)
O15 0.026(4) 0.031(4) 0.016(3) 0.012(3) 0.013(3) 0.018(3)
O16 0.018(3) 0.019(3) 0.014(3) -0.003(2) -0.001(2) 0.003(3)
Cu1 0.0120(5) 0.0136(5) 0.0073(5) 0.0013(4) 0.0008(4) 0.0026(4)
Cu2 0.0107(5) 0.0144(5) 0.0076(5) 0.0011(4) -0.0003(4) 0.0014(4)
Cu3 0.0117(5) 0.0123(5) 0.0074(5) 0.0004(4) -0.0009(4) 0.0030(4)
P4 0.0082(9) 0.0122(10) 0.0066(9) 0.0011(7) -0.0010(7) 0.0000(8)
P5 0.0123(10) 0.0122(10) 0.0062(9) 0.0023(8) 0.0002(8) 0.0015(8)
P6 0.0125(10) 0.0111(10) 0.0094(10) 0.0014(8) -0.0004(8) 0.0014(8)
P7 0.0096(10) 0.0108(10) 0.0073(9) 0.0008(7) 0.0014(7) 0.0009(8)

loop_
_atom_type_symbol
_atom_type_description
_atom_type_scat_dispersion_real
_atom_type_scat_dispersion_imag
_atom_type_scat_source
C C 0.0033 0.0016 'International Tables Vol C Tables 4.2.6.8 and 6.1.1.4'
H H 0.0000 0.0000 'International Tables Vol C Tables 4.2.6.8 and 6.1.1.4'
N N 0.0061 0.0033 'International Tables Vol C Tables 4.2.6.8 and 6.1.1.4'
O O 0.0106 0.0060 'International Tables Vol C Tables 4.2.6.8 and 6.1.1.4'
F F 0.0171 0.0103 'International Tables Vol C Tables 4.2.6.8 and 6.1.1.4'
P P 0.1023 0.0942 'International Tables Vol C Tables 4.2.6.8 and 6.1.1.4'
Cu Cu 0.3201 1.2651 'International Tables Vol C Tables 4.2.6.8 and 6.1.1.4'

loop_
_geom_angle_atom_site_label_1
_geom_angle_atom_site_label_2
_geom_angle_atom_site_label_3
_geom_angle
_geom_angle_site_symmetry_1
_geom_angle_site_symmetry_3
P5 O4 Cu1 127.6(4) . .
P7 O5 Cu3 151.8(4) . .
P7 O7 Cu2 113.7(3) . .
P4 O8 Cu2 139.1(4) . .
P5 O9 Cu1 122.4(3) 2_676 .
P6 O10 Cu3 124.5(4) . .
P5 O11 Cu3 139.6(4) 2_776 .
P7 O12 Cu2 123.7(3) 2_775 .
P7 O12 Cu2 114.1(3) 2_775 2_675
Cu2 O12 Cu2 101.5(2) . 2_675
P4 O13 Cu1 109.5(3) . .
P4 O13 Cu3 133.9(3) . .
Cu1 O13 Cu3 102.2(2) . .
P4 O14 Cu3 133.3(3) . 1_455
P6 O15 Cu1 130.5(4) . .
P6 O16 Cu2 138.4(4) . .
C4 N2 H2A 109.5 . .
C4 N2 H2B 109.5 . .
H2A N2 H2B 109.5 . .
C4 N2 H2C 109.5 . .
H2A N2 H2C 109.5 . .
H2B N2 H2C 109.5 . .
C1 N1 H1A 109.5 . .
C1 N1 H1B 109.5 . .
H1A N1 H1B 109.5 . .
C1 N1 H1C 109.5 . .
H1A N1 H1C 109.5 . .
H1B N1 H1C 109.5 . .
N1 C1 C2 111.7(7) . .
N1 C1 H6A 109.3 . .
C2 C1 H6A 109.3 . .
N1 C1 H6B 109.3 . .
C2 C1 H6B 109.3 . .
H6A C1 H6B 107.9 . .
C1 C2 C2 113.1(9) . 2_566
C1 C2 H7A 109.0 . .
C2 C2 H7A 109.0 2_566 .
C1 C2 H7B 109.0 . .
C2 C2 H7B 109.0 2_566 .
H7A C2 H7B 107.8 . .
N2 C4 C3 111.2(7) . .
N2 C4 H4A 109.4 . .
C3 C4 H4A 109.4 . .
N2 C4 H4B 109.4 . .
C3 C4 H4B 109.4 . .
H4A C4 H4B 108.0 . .
C4 C3 C3 113.1(9) . 2_667
C4 C3 H3A 109.0 . .
C3 C3 H3A 109.0 2_667 .
C4 C3 H3B 109.0 . .
C3 C3 H3B 109.0 2_667 .
H3A C3 H3B 107.8 . .
O15 Cu1 O9 87.1(3) . .
O15 Cu1 O4 174.5(3) . .
O9 Cu1 O4 92.0(2) . .
O15 Cu1 O13 90.3(3) . .
O9 Cu1 O13 168.0(2) . .
O4 Cu1 O13 89.5(2) . .
O15 Cu1 P4 83.2(2) . .
O9 Cu1 P4 138.13(17) . .
O4 Cu1 P4 93.95(17) . .
O13 Cu1 P4 29.92(17) . .
O8 Cu2 O12 165.7(2) . .
O8 Cu2 O16 98.6(3) . .
O12 Cu2 O16 90.1(3) . .
O8 Cu2 O7 88.1(2) . .
O12 Cu2 O7 92.7(2) . .
O16 Cu2 O7 139.0(2) . .
O8 Cu2 O12 87.4(2) . 2_675
O12 Cu2 O12 78.5(2) . 2_675
O16 Cu2 O12 117.5(3) . 2_675
O7 Cu2 O12 103.1(2) . 2_675
O5 Cu3 O14 92.9(2) . 1_655
O5 Cu3 O10 87.9(2) . .
O14 Cu3 O10 168.1(3) 1_655 .
O5 Cu3 O11 172.3(3) . .
O14 Cu3 O11 90.3(2) 1_655 .
O10 Cu3 O11 90.5(2) . .
O5 Cu3 O13 97.7(2) . .
O14 Cu3 O13 98.5(2) 1_655 .
O10 Cu3 O13 93.2(2) . .
O11 Cu3 O13 74.9(2) . .
O8 P4 O14 116.8(3) . .
O8 P4 O13 114.3(3) . .
O14 P4 O13 111.3(3) . .
O8 P4 F1 105.2(3) . .
O14 P4 F1 103.1(3) . .
O13 P4 F1 104.4(3) . .
O8 P4 Cu1 133.9(2) . .
O14 P4 Cu1 70.9(2) . .
O13 P4 Cu1 40.6(2) . .
F1 P4 Cu1 117.4(2) . .
O11 P5 O4 112.8(3) 2_776 .
O11 P5 O9 115.6(4) 2_776 2_676
O4 P5 O9 112.3(3) . 2_676
O11 P5 F2 106.7(3) 2_776 .
O4 P5 F2 103.4(3) . .
O9 P5 F2 104.8(3) 2_676 .
O10 P6 O16 114.8(4) . .
O10 P6 O15 114.4(4) . .
O16 P6 O15 113.8(4) . .
O10 P6 F6 103.8(3) . .
O16 P6 F6 102.9(3) . .
O15 P6 F6 105.4(4) . .
O5 P7 O7 113.9(3) . .
O5 P7 O12 113.1(3) . 2_775
O7 P7 O12 111.4(3) . 2_775
O5 P7 F3 108.1(3) . .
O7 P7 F3 105.0(3) . .
O12 P7 F3 104.5(3) 2_775 .

loop_
_geom_bond_atom_site_label_1
_geom_bond_atom_site_label_2
_geom_bond_distance
_geom_bond_site_symmetry_2
F1 P4 1.557(5) .
F2 P5 1.564(5) .
F3 P7 1.560(5) .
O4 P5 1.510(6) .
O4 Cu1 1.944(5) .
O5 P7 1.495(6) .
O5 Cu3 1.943(6) .
F6 P6 1.571(5) .
O7 P7 1.513(6) .
O7 Cu2 2.002(6) .
O8 P4 1.494(6) .
O8 Cu2 1.926(6) .
O9 P5 1.522(6) 2_676
O9 Cu1 1.938(6) .
O10 P6 1.503(7) .
O10 Cu3 1.948(6) .
O11 P5 1.501(6) 2_776
O11 Cu3 1.995(6) .
O12 P7 1.537(6) 2_775
O12 Cu2 1.958(6) .
O12 Cu2 2.240(6) 2_675
O13 P4 1.519(6) .
O13 Cu1 1.981(6) .
O13 Cu3 2.431(6) .
O14 P4 1.514(6) .
O14 Cu3 1.947(6) 1_455
O15 P6 1.505(6) .
O15 Cu1 1.922(6) .
O16 P6 1.505(6) .
O16 Cu2 1.975(6) .
N2 C4 1.510(11) .
N2 H2A 0.8900 .
N2 H2B 0.8900 .
N2 H2C 0.8900 .
N1 C1 1.487(11) .
N1 H1A 0.8900 .
N1 H1B 0.8900 .
N1 H1C 0.8900 .
C1 C2 1.525(12) .
C1 H6A 0.9700 .
C1 H6B 0.9700 .
C2 C2 1.532(16) 2_566
C2 H7A 0.9700 .
C2 H7B 0.9700 .
C4 C3 1.528(12) .
C4 H4A 0.9700 .
C4 H4B 0.9700 .
C3 C3 1.540(17) 2_667
C3 H3A 0.9700 .
C3 H3B 0.9700 .
Cu1 P4 2.870(2) .
Cu2 O12 2.240(6) 2_675
Cu3 O14 1.947(6) 1_655
P5 O11 1.501(6) 2_776
P5 O9 1.522(6) 2_676
P7 O12 1.537(6) 2_775
